data_4328222
loop_
_publ_author_name
'Zu-Jin Lin'
'Zhen Yang'
'Tian-Fu Liu'
'Yuan-Biao Huang'
'Rong Cao'

_publ_contact_author_address
;
State Key Laboratory of Structural Chemistry,
Fujian Institute of Research on the Structure of Matter,
Chinese Academy of Sciences, Fujian, Fuzhou 350002, PR China
;
_publ_contact_author_email linzujin@fjirsm.ac.cn
_publ_contact_author_fax +86-0591-83796710
_publ_contact_author_name 'Zujin Lin'
_publ_contact_author_phone +86-0591-83725186
_publ_section_title
;
 Microwave-Assisted Synthesis of a Series of Lanthanide Metal-Organic
 Frameworks and Gas Sorption Properties
;
_journal_name_full 'Inorganic Chemistry'
_journal_page_first 1813
_journal_page_last 1820
_journal_paper_doi 10.1021/ic202082w
_journal_volume 51
_journal_year 2012
_chemical_formula_sum 'C43 H25 N0 O16 P2 Y2'
_chemical_formula_weight 1037.39
_chemical_name_systematic
; 
 ? 
;
_space_group_IT_number 13
_symmetry_cell_setting monoclinic
_symmetry_space_group_name_Hall '-P 2yc'
_symmetry_space_group_name_H-M 'P 1 2/c 1'
_atom_sites_solution_hydrogens geom
_atom_sites_solution_primary direct
_atom_sites_solution_secondary difmap
_audit_creation_method SHELXL-97
_cell_angle_alpha 90.00
_cell_angle_beta 107.231(5)
_cell_angle_gamma 90.00
_cell_formula_units_Z 2
_cell_length_a 14.539(4)
_cell_length_b 10.546(3)
_cell_length_c 23.378(6)
_cell_measurement_reflns_used 8463
_cell_measurement_temperature 293(2)
_cell_measurement_theta_max 27.4835
_cell_measurement_theta_min 3.2817
_cell_volume 3423.6(16)
_computing_cell_refinement 'CrystalClear (Rigaku Inc., 2007)'
_computing_data_collection 'CrystalClear (Rigaku Inc., 2007)'
_computing_data_reduction 'CrystalClear (Rigaku Inc., 2007)'
_computing_structure_refinement 'SHELXL-97 (Sheldrick, 1997)'
_computing_structure_solution 'SHELXS-97 (Sheldrick, 1990)'
_diffrn_ambient_temperature 293(2)
_diffrn_detector_area_resol_mean 13.6612
_diffrn_measured_fraction_theta_full 0.993
_diffrn_measured_fraction_theta_max 0.993
_diffrn_measurement_device_type 'Mercury2 (1x1 bin mode)'
_diffrn_measurement_method CCD_Profile_fitting
_diffrn_radiation_monochromator graphite
_diffrn_radiation_source 'fine-focus sealed tube'
_diffrn_radiation_type MoK\a
_diffrn_radiation_wavelength 0.71073
_diffrn_reflns_av_R_equivalents 0.0779
_diffrn_reflns_av_sigmaI/netI 0.0917
_diffrn_reflns_limit_h_max 18
_diffrn_reflns_limit_h_min -18
_diffrn_reflns_limit_k_max 13
_diffrn_reflns_limit_k_min -13
_diffrn_reflns_limit_l_max 30
_diffrn_reflns_limit_l_min -29
_diffrn_reflns_number 26188
_diffrn_reflns_theta_full 27.48
_diffrn_reflns_theta_max 27.48
_diffrn_reflns_theta_min 2.43
_diffrn_standards_number 8219
_exptl_absorpt_coefficient_mu 1.779
_exptl_absorpt_correction_T_max 0.8149
_exptl_absorpt_correction_T_min 0.7401
_exptl_absorpt_correction_type multi-scan
_exptl_crystal_colour colorless
_exptl_crystal_density_diffrn 1.006
_exptl_crystal_description prism
_exptl_crystal_F_000 1038
_exptl_crystal_size_max 0.18
_exptl_crystal_size_mid 0.16
_exptl_crystal_size_min 0.12
_platon_squeeze_details
;
;
_refine_diff_density_max 0.607
_refine_diff_density_min -0.717
_refine_diff_density_rms 0.097
_refine_ls_extinction_method none
_refine_ls_goodness_of_fit_ref 0.995
_refine_ls_hydrogen_treatment constr
_refine_ls_matrix_type full
_refine_ls_number_parameters 285
_refine_ls_number_reflns 7807
_refine_ls_number_restraints 0
_refine_ls_restrained_S_all 0.995
_refine_ls_R_factor_all 0.0799
_refine_ls_R_factor_gt 0.0566
_refine_ls_shift/su_max 0.001
_refine_ls_shift/su_mean 0.000
_refine_ls_structure_factor_coef Fsqd
_refine_ls_weighting_details 'calc w=1/[\s^2^(Fo^2^)+(0.0905P)^2^+0.0000P] where P=(Fo^2^+2Fc^2^)/3'
_refine_ls_weighting_scheme calc
_refine_ls_wR_factor_gt 0.1582
_refine_ls_wR_factor_ref 0.1749
_reflns_number_gt 5662
_reflns_number_total 7807
_reflns_threshold_expression >2sigma(I)
_cod_data_source_file ic202082w_si_003_01.cif
_cod_data_source_block Y
_cod_original_cell_volume 3423.8(16)
_cod_database_code 4328222

loop_
_symmetry_equiv_pos_as_xyz
'x, y, z'
'-x, y, -z+1/2'
'-x, -y, -z'
'x, -y, z-1/2'

loop_
_atom_site_label
_atom_site_type_symbol
_atom_site_fract_x
_atom_site_fract_y
_atom_site_fract_z
_atom_site_U_iso_or_equiv
_atom_site_adp_type
_atom_site_occupancy
_atom_site_symmetry_multiplicity
_atom_site_calc_flag
_atom_site_refinement_flags
Y1 Y 0.34575(2) 0.43290(3) 0.272358(16) 0.02819(13) Uani 1 1 d .
C1 C 0.1426(3) 0.6020(4) 0.35413(17) 0.0321(8) Uani 1 1 d .
C2 C 0.1165(3) 0.4754(4) 0.3477(2) 0.0412(10) Uani 1 1 d .
H2 H 0.1642 0.4136 0.3571 0.049 Uiso 1 1 calc R
C3 C 0.0188(3) 0.4382(4) 0.3269(2) 0.0443(11) Uani 1 1 d .
H3 H 0.0016 0.3531 0.3218 0.053 Uiso 1 1 calc R
C4 C -0.0509(3) 0.5337(4) 0.31447(19) 0.0378(9) Uani 1 1 d .
C5 C -0.0250(3) 0.6580(4) 0.3217(2) 0.0486(12) Uani 1 1 d .
H5 H -0.0721 0.7206 0.3134 0.058 Uiso 1 1 calc R
C6 C 0.0709(3) 0.6917(4) 0.3414(2) 0.0445(11) Uani 1 1 d .
H6 H 0.0874 0.7771 0.3462 0.053 Uiso 1 1 calc R
C7 C -0.1561(3) 0.4935(4) 0.28805(18) 0.0374(9) Uani 1 1 d .
C8 C 0.2813(3) 0.8012(4) 0.35952(17) 0.0332(8) Uani 1 1 d .
C9 C 0.2983(4) 0.8294(4) 0.3057(2) 0.0510(12) Uani 1 1 d .
H9 H 0.3021 0.7641 0.2798 0.061 Uiso 1 1 calc R
C10 C 0.3097(4) 0.9536(4) 0.2901(2) 0.0534(13) Uani 1 1 d .
H10 H 0.3201 0.9710 0.2535 0.064 Uiso 1 1 calc R
C11 C 0.3057(3) 1.0517(4) 0.32795(19) 0.0387(10) Uani 1 1 d .
C12 C 0.2841(4) 1.0276(4) 0.3806(2) 0.0547(13) Uani 1 1 d .
H12 H 0.2765 1.0939 0.4051 0.066 Uiso 1 1 calc R
C13 C 0.2738(4) 0.9016(4) 0.3966(2) 0.0545(13) Uani 1 1 d .
H13 H 0.2617 0.8846 0.4327 0.065 Uiso 1 1 calc R
C14 C 0.3195(3) 1.1854(4) 0.31035(19) 0.0403(10) Uani 1 1 d .
C15 C 0.3093(3) 0.6278(4) 0.45833(17) 0.0304(8) Uani 1 1 d .
C16 C 0.2464(3) 0.6212(6) 0.4925(2) 0.0587(15) Uani 1 1 d .
H16 H 0.1804 0.6200 0.4738 0.070 Uiso 1 1 calc R
C17 C 0.2813(3) 0.6165(7) 0.5541(2) 0.0684(17) Uani 1 1 d .
H17 H 0.2380 0.6129 0.5764 0.082 Uiso 1 1 calc R
C18 C 0.3785(3) 0.6170(4) 0.58328(17) 0.0322(8) Uani 1 1 d .
C19 C 0.4417(3) 0.6251(6) 0.5490(2) 0.0600(15) Uani 1 1 d .
H19 H 0.5077 0.6263 0.5678 0.072 Uiso 1 1 calc R
C20 C 0.4075(3) 0.6314(6) 0.4874(2) 0.0568(14) Uani 1 1 d .
H20 H 0.4507 0.6382 0.4651 0.068 Uiso 1 1 calc R
C21 C 0.4154(3) 0.6132(4) 0.64936(17) 0.0323(8) Uani 1 1 d .
C22 C 0.5000 0.6582(6) 0.2500 0.070(2) Uani 1 2 d S
H22 H 0.5000 0.7464 0.2500 0.084 Uiso 1 2 calc SR
O1 O -0.1776(2) 0.3822(3) 0.27262(15) 0.0497(8) Uani 1 1 d .
O2 O -0.2197(2) 0.5809(3) 0.28117(15) 0.0441(7) Uani 1 1 d .
O3 O 0.3434(2) 1.2060(3) 0.26337(13) 0.0438(7) Uani 1 1 d .
O4 O 0.3084(2) 1.2787(3) 0.34245(14) 0.0461(7) Uani 1 1 d .
O5 O 0.5036(2) 0.6197(4) 0.67342(13) 0.0505(8) Uani 1 1 d .
O6 O 0.3539(2) 0.6008(3) 0.67744(13) 0.0462(8) Uani 1 1 d .
O7 O 0.3259(2) 0.5519(3) 0.35009(12) 0.0355(6) Uani 1 1 d .
O8 O 0.4306(2) 0.6123(3) 0.26159(17) 0.0561(9) Uani 1 1 d .
P1 P 0.26829(7) 0.63919(9) 0.37779(4) 0.0287(2) Uani 1 1 d .

loop_
_atom_site_aniso_label
_atom_site_aniso_U_11
_atom_site_aniso_U_22
_atom_site_aniso_U_33
_atom_site_aniso_U_23
_atom_site_aniso_U_13
_atom_site_aniso_U_12
Y1 0.0288(2) 0.0305(2) 0.0250(2) 0.00072(14) 0.00772(15) 0.00062(14)
C1 0.035(2) 0.037(2) 0.025(2) 0.0012(16) 0.0099(16) 0.0003(16)
C2 0.033(2) 0.033(2) 0.054(3) 0.0062(19) 0.0068(19) 0.0001(16)
C3 0.038(2) 0.036(2) 0.055(3) 0.005(2) 0.009(2) 0.0019(17)
C4 0.037(2) 0.038(2) 0.033(2) 0.0019(18) 0.0030(17) -0.0057(17)
C5 0.040(2) 0.034(2) 0.066(3) 0.006(2) 0.006(2) 0.0099(18)
C6 0.033(2) 0.031(2) 0.066(3) -0.002(2) 0.009(2) -0.0004(17)
C7 0.038(2) 0.044(3) 0.028(2) 0.0056(18) 0.0062(17) 0.0004(18)
C8 0.0364(19) 0.032(2) 0.031(2) -0.0008(16) 0.0095(17) -0.0006(16)
C9 0.081(3) 0.035(3) 0.044(3) -0.007(2) 0.028(3) -0.004(2)
C10 0.100(4) 0.029(2) 0.039(3) -0.0004(18) 0.033(3) -0.003(2)
C11 0.042(2) 0.041(2) 0.034(2) -0.0024(18) 0.0118(19) -0.0050(18)
C12 0.097(4) 0.025(2) 0.050(3) 0.001(2) 0.035(3) -0.002(2)
C13 0.099(4) 0.032(2) 0.043(3) 0.001(2) 0.038(3) -0.005(2)
C14 0.034(2) 0.048(3) 0.040(3) -0.001(2) 0.0131(18) -0.0042(18)
C15 0.036(2) 0.0279(19) 0.025(2) 0.0024(15) 0.0049(16) -0.0004(15)
C16 0.026(2) 0.121(5) 0.030(2) 0.010(3) 0.0090(18) -0.003(2)
C17 0.034(2) 0.142(6) 0.031(3) 0.000(3) 0.011(2) -0.008(3)
C18 0.040(2) 0.031(2) 0.026(2) 0.0032(16) 0.0097(17) 0.0028(16)
C19 0.026(2) 0.127(5) 0.026(2) 0.000(3) 0.0058(18) -0.001(3)
C20 0.036(2) 0.102(4) 0.035(3) 0.011(3) 0.016(2) 0.003(2)
C21 0.034(2) 0.036(2) 0.026(2) -0.0008(16) 0.0072(16) 0.0038(16)
C22 0.065(4) 0.022(3) 0.141(8) 0.000 0.056(5) 0.000
O1 0.0337(15) 0.0437(19) 0.069(2) -0.0055(16) 0.0103(15) -0.0043(13)
O2 0.0371(15) 0.0394(17) 0.050(2) 0.0007(14) 0.0036(14) 0.0004(12)
O3 0.0565(19) 0.0356(17) 0.0439(18) 0.0078(13) 0.0221(15) 0.0043(13)
O4 0.067(2) 0.0267(16) 0.0499(19) 0.0043(13) 0.0247(16) 0.0026(14)
O5 0.0311(15) 0.086(3) 0.0292(17) 0.0049(16) 0.0013(13) 0.0038(15)
O6 0.0460(17) 0.070(2) 0.0227(16) -0.0010(14) 0.0109(13) -0.0014(15)
O7 0.0379(15) 0.0396(17) 0.0302(16) -0.0067(12) 0.0121(12) -0.0002(12)
O8 0.0434(18) 0.059(2) 0.076(3) -0.0031(18) 0.0323(18) -0.0101(15)
P1 0.0320(5) 0.0295(5) 0.0241(5) -0.0002(4) 0.0076(4) -0.0018(4)

loop_
_atom_type_symbol
_atom_type_description
_atom_type_scat_dispersion_real
_atom_type_scat_dispersion_imag
_atom_type_scat_source
C C 0.0033 0.0016 'International Tables Vol C Tables 4.2.6.8 and 6.1.1.4'
H H 0.0000 0.0000 'International Tables Vol C Tables 4.2.6.8 and 6.1.1.4'
N N 0.0061 0.0033 'International Tables Vol C Tables 4.2.6.8 and 6.1.1.4'
O O 0.0106 0.0060 'International Tables Vol C Tables 4.2.6.8 and 6.1.1.4'
P P 0.1023 0.0942 'International Tables Vol C Tables 4.2.6.8 and 6.1.1.4'
Y Y -2.7962 3.5667 'International Tables Vol C Tables 4.2.6.8 and 6.1.1.4'

loop_
_geom_angle_atom_site_label_1
_geom_angle_atom_site_label_2
_geom_angle_atom_site_label_3
_geom_angle
_geom_angle_site_symmetry_1
_geom_angle_site_symmetry_3
O5 Y1 O6 100.76(11) 3_666 4_565
O5 Y1 O7 91.04(11) 3_666 .
O6 Y1 O7 155.31(11) 4_565 .
O5 Y1 O8 78.54(13) 3_666 .
O6 Y1 O8 80.71(12) 4_565 .
O7 Y1 O8 80.51(11) . .
O5 Y1 O3 77.87(12) 3_666 1_545
O6 Y1 O3 76.32(11) 4_565 1_545
O7 Y1 O3 127.75(10) . 1_545
O8 Y1 O3 143.10(11) . 1_545
O5 Y1 O1 151.69(13) 3_666 2
O6 Y1 O1 83.11(11) 4_565 2
O7 Y1 O1 96.74(11) . 2
O8 Y1 O1 129.56(12) . 2
O3 Y1 O1 75.85(11) 1_545 2
O5 Y1 O2 154.22(12) 3_666 2
O6 Y1 O2 81.32(11) 4_565 2
O7 Y1 O2 78.81(10) . 2
O8 Y1 O2 76.45(11) . 2
O3 Y1 O2 126.95(10) 1_545 2
O1 Y1 O2 53.95(10) 2 2
O5 Y1 O4 80.39(11) 3_666 1_545
O6 Y1 O4 128.63(11) 4_565 1_545
O7 Y1 O4 74.46(10) . 1_545
O8 Y1 O4 146.76(12) . 1_545
O3 Y1 O4 53.44(10) 1_545 1_545
O1 Y1 O4 75.61(11) 2 1_545
O2 Y1 O4 118.58(11) 2 1_545
O5 Y1 C7 176.24(11) 3_666 2
O6 Y1 C7 82.61(11) 4_565 2
O7 Y1 C7 86.46(11) . 2
O8 Y1 C7 103.78(13) . 2
O3 Y1 C7 101.46(12) 1_545 2
O1 Y1 C7 26.50(12) 2 2
O2 Y1 C7 27.52(11) 2 2
O4 Y1 C7 96.22(12) 1_545 2
O5 Y1 C14 78.14(12) 3_666 1_545
O6 Y1 C14 102.28(12) 4_565 1_545
O7 Y1 C14 101.32(11) . 1_545
O8 Y1 C14 156.64(12) . 1_545
O3 Y1 C14 26.53(11) 1_545 1_545
O1 Y1 C14 73.65(12) 2 1_545
O2 Y1 C14 126.88(11) 2 1_545
O4 Y1 C14 26.91(11) 1_545 1_545
C7 Y1 C14 99.59(13) 2 1_545
C6 C1 C2 118.3(4) . .
C6 C1 P1 123.8(3) . .
C2 C1 P1 117.9(3) . .
C1 C2 C3 121.4(4) . .
C4 C3 C2 117.7(4) . .
C5 C4 C3 120.7(4) . .
C5 C4 C7 121.7(4) . .
C3 C4 C7 117.5(4) . .
C4 C5 C6 120.4(4) . .
C1 C6 C5 121.5(4) . .
O1 C7 O2 122.2(4) . .
O1 C7 C4 121.1(4) . .
O2 C7 C4 116.7(4) . .
O1 C7 Y1 60.5(2) . 2
O2 C7 Y1 62.0(2) . 2
C4 C7 Y1 173.3(3) . 2
C9 C8 C13 118.1(4) . .
C9 C8 P1 118.9(3) . .
C13 C8 P1 123.0(3) . .
C10 C9 C8 120.7(4) . .
C11 C10 C9 120.8(4) . .
C10 C11 C12 120.0(4) . .
C10 C11 C14 119.8(4) . .
C12 C11 C14 120.1(4) . .
C11 C12 C13 118.9(4) . .
C8 C13 C12 121.4(4) . .
O3 C14 O4 119.5(4) . .
O3 C14 C11 119.6(4) . .
O4 C14 C11 120.9(4) . .
O3 C14 Y1 58.0(2) . 1_565
O4 C14 Y1 61.5(2) . 1_565
C11 C14 Y1 177.5(3) . 1_565
C16 C15 C20 118.7(4) . .
C16 C15 P1 122.4(3) . .
C20 C15 P1 118.9(3) . .
C17 C16 C15 120.3(4) . .
C18 C17 C16 121.6(4) . .
C17 C18 C19 118.2(4) . .
C17 C18 C21 121.3(4) . .
C19 C18 C21 120.5(4) . .
C20 C19 C18 120.7(4) . .
C19 C20 C15 120.6(4) . .
O5 C21 O6 124.5(4) . .
O5 C21 C18 118.6(4) . .
O6 C21 C18 116.9(3) . .
O8 C22 O8 133.2(7) . 2_655
C7 O1 Y1 93.0(3) . 2
C7 O2 Y1 90.5(2) . 2
C14 O3 Y1 95.5(3) . 1_565
C14 O4 Y1 91.5(3) . 1_565
C21 O5 Y1 160.8(3) . 3_666
C21 O6 Y1 140.3(3) . 4_566
P1 O7 Y1 152.42(17) . .
C22 O8 Y1 148.5(4) . .
O7 P1 C8 111.63(17) . .
O7 P1 C1 112.26(17) . .
C8 P1 C1 107.86(18) . .
O7 P1 C15 110.66(17) . .
C8 P1 C15 106.73(18) . .
C1 P1 C15 107.45(18) . .

loop_
_geom_bond_atom_site_label_1
_geom_bond_atom_site_label_2
_geom_bond_distance
_geom_bond_site_symmetry_2
Y1 O5 2.251(3) 3_666
Y1 O6 2.285(3) 4_565
Y1 O7 2.296(3) .
Y1 O8 2.312(3) .
Y1 O3 2.401(3) 1_545
Y1 O1 2.418(3) 2
Y1 O2 2.449(3) 2
Y1 O4 2.480(3) 1_545
Y1 C7 2.775(4) 2
Y1 C14 2.819(5) 1_545
C1 C6 1.374(5) .
C1 C2 1.384(6) .
C1 P1 1.789(4) .
C2 C3 1.414(6) .
C3 C4 1.398(6) .
C4 C5 1.361(6) .
C4 C7 1.529(6) .
C5 C6 1.378(6) .
C7 O1 1.240(6) .
C7 O2 1.282(5) .
C7 Y1 2.775(4) 2
C8 C9 1.385(6) .
C8 C13 1.393(6) .
C8 P1 1.785(4) .
C9 C10 1.383(6) .
C10 C11 1.373(6) .
C11 C12 1.382(6) .
C11 C14 1.499(6) .
C12 C13 1.400(6) .
C14 O3 1.265(5) .
C14 O4 1.277(5) .
C14 Y1 2.819(5) 1_565
C15 C16 1.382(5) .
C15 C20 1.388(6) .
C15 P1 1.803(4) .
C16 C17 1.379(6) .
C17 C18 1.375(6) .
C18 C19 1.389(6) .
C18 C21 1.478(5) .
C19 C20 1.380(6) .
C21 O5 1.241(5) .
C21 O6 1.262(5) .
C22 O8 1.220(4) .
C22 O8 1.220(4) 2_655
O1 Y1 2.418(3) 2
O2 Y1 2.449(3) 2
O3 Y1 2.401(3) 1_565
O4 Y1 2.480(3) 1_565
O5 Y1 2.251(3) 3_666
O6 Y1 2.285(3) 4_566
O7 P1 1.514(3) .

loop_
_platon_squeeze_void_nr
_platon_squeeze_void_average_x
_platon_squeeze_void_average_y
_platon_squeeze_void_average_z
_platon_squeeze_void_volume
_platon_squeeze_void_count_electrons
1 -0.006 -0.003 -0.007 1742.6 184.8
